data_2011182
loop_
_publ_author_name
'Nolan, Annette L.'
'Burns, Robert C.'
'Lawrance, Geoffrey A.'
'Craig, Donald C.'

_publ_section_title
;
 Octasodium hexatungstomanganate(IV) octadecahydrate
;
_journal_issue 7
_journal_name_full 'Acta Crystallographica Section C'
_journal_page_first 729
_journal_page_last 730
_journal_paper_doi 10.1107/S010827010000408X
_journal_volume 56
_journal_year 2000
_chemical_formula_iupac 'Na8 (Mn W6 O24) , 18H2 O'
_chemical_formula_moiety '8Na 1+, Mn1 O24 W6 8-, 18H2 O1'
_chemical_formula_sum 'H36 Mn Na8 O42 W6'
_chemical_formula_weight 2050.22
_chemical_name_systematic
;
octasodium hexatungstomanganate(IV) octadecahydrate
;
_space_group_IT_number 14
_symmetry_cell_setting monoclinic
_symmetry_space_group_name_Hall '-P 2ybc'
_symmetry_space_group_name_H-M 'P 1 21/c 1'
_cell_angle_alpha 90.00
_cell_angle_beta 120.80(4)
_cell_angle_gamma 90.00
_cell_formula_units_Z 2
_cell_length_a 11.686(12)
_cell_length_b 11.671(6)
_cell_length_c 16.667(18)
_cell_measurement_reflns_used 10
_cell_measurement_temperature 293(2)
_cell_measurement_theta_max 11
_cell_measurement_theta_min 10
_cell_volume 1953(3)
_computing_cell_refinement 'Please specify'
_computing_data_collection 'Please specify'
_computing_data_reduction 'local software'
_computing_molecular_graphics 'ORTEPII (Johnson, 1976)'
_computing_structure_refinement 'SHELXL93 (Sheldrick, 1993)'
_computing_structure_solution 'SHELXS86 (Sheldrick, 1990)'
_diffrn_ambient_temperature 293(2)
_diffrn_measurement_device_type 'Enraf-Nonius CAD-4'
_diffrn_measurement_method \q-2\q
_diffrn_radiation_monochromator graphite
_diffrn_radiation_source 'fine-focus sealed tube'
_diffrn_radiation_type MoK\a
_diffrn_radiation_wavelength .71069
_diffrn_reflns_av_R_equivalents .000
_diffrn_reflns_av_sigmaI/netI .059
_diffrn_reflns_limit_h_max 11
_diffrn_reflns_limit_h_min -13
_diffrn_reflns_limit_k_max 13
_diffrn_reflns_limit_k_min 0
_diffrn_reflns_limit_l_max 19
_diffrn_reflns_limit_l_min 0
_diffrn_reflns_number 3423
_diffrn_reflns_theta_max 24.99
_diffrn_reflns_theta_min 2.03
_diffrn_standards_decay_% <1
_diffrn_standards_interval_time 30
_diffrn_standards_number 1
_exptl_absorpt_coefficient_mu 18.089
_exptl_absorpt_correction_T_max .46
_exptl_absorpt_correction_T_min .06
_exptl_absorpt_correction_type analytical
_exptl_absorpt_process_details '(de Meulenaer & Tompa, 1965)'
_exptl_crystal_colour red-brown
_exptl_crystal_density_diffrn 3.487
_exptl_crystal_density_method 'not measured'
_exptl_crystal_description plate
_exptl_crystal_F_000 1858
_exptl_crystal_size_max .20
_exptl_crystal_size_mid .18
_exptl_crystal_size_min .03
_refine_diff_density_max 2.458
_refine_diff_density_min -2.354
_refine_ls_extinction_method none
_refine_ls_goodness_of_fit_ref .963
_refine_ls_hydrogen_treatment undef
_refine_ls_matrix_type full
_refine_ls_number_parameters 259
_refine_ls_number_reflns 3423
_refine_ls_number_restraints 0
_refine_ls_R_factor_all .047
_refine_ls_R_factor_gt .038
_refine_ls_shift/su_max .185
_refine_ls_shift/su_mean .013
_refine_ls_structure_factor_coef Fsqd
_refine_ls_weighting_details 'w = 1/[\s^2^(Fo^2^)+(0.1P)^2^] where P=(Fo^2^+2Fc^2^)/3'
_refine_ls_weighting_scheme calc
_refine_ls_wR_factor_all .123
_refine_ls_wR_factor_ref .120
_reflns_number_gt 3017
_reflns_number_total 3423
_reflns_threshold_expression I>2\s(I)
_cod_data_source_file ta1280.cif
_cod_data_source_block I
_cod_depositor_comments
;
The following automatic conversions were performed:

'_refine_ls_weighting_scheme' value 'calc w =
1/[\s^2^(Fo^2^)+(0.1P)^2^] where P=(Fo^2^+2Fc^2^)/3' was changed to
'calc'. New tag '_refine_ls_weighting_details' was created. The value
of the new tag was set to 'w = 1/[\s^2^(Fo^2^)+(0.1P)^2^] where
P=(Fo^2^+2Fc^2^)/3'.

Automatic conversion script
Id: cif_fix_values 3143 2015-03-26 13:38:13Z robertas 
;
_cod_original_sg_symbol_H-M 'P 21/c'
_cod_database_code 2011182
_cod_database_fobs_code 2011182

loop_
_symmetry_equiv_pos_as_xyz
'x, y, z'
'-x, y+1/2, -z+1/2'
'-x, -y, -z'
'x, -y-1/2, z-1/2'

loop_
_atom_site_aniso_label
_atom_site_aniso_U_11
_atom_site_aniso_U_22
_atom_site_aniso_U_33
_atom_site_aniso_U_12
_atom_site_aniso_U_13
_atom_site_aniso_U_23
Mn .0157(10) .0160(11) .0189(10) .0007(9) .0100(8) .0030(8)
W1 .0188(3) .0218(3) .0184(2) .0008(2) .0085(2) .00144(15)
W2 .0207(3) .0142(3) .0271(3) .0004(2) .0135(2) .0011(2)
W3 .0255(3) .0173(3) .0210(2) -.0019(2) .0131(2) -.00330(15)
O112 .018(4) .020(4) .022(4) .004(3) .011(3) .002(3)
O113 .021(4) .021(4) .013(3) -.003(3) .007(3) -.005(3)
O123 .018(4) .014(4) .026(3) .000(3) .011(3) .003(3)
O12 .033(4) .022(4) .024(4) -.005(3) .016(3) .003(3)
O13 .016(3) .018(4) .037(4) -.001(3) .011(3) -.003(3)
O23 .022(4) .025(4) .024(4) .001(3) .014(3) -.002(3)
O1A .018(4) .027(5) .039(4) -.003(3) .010(3) .000(4)
O1B .040(5) .037(5) .029(4) .004(4) .022(4) .004(3)
O2A .016(4) .033(5) .041(4) .004(3) .014(3) -.001(4)
O2B .020(4) .021(4) .037(4) -.004(3) .013(3) .001(3)
O3A .030(4) .020(4) .031(4) .001(3) .018(3) .005(3)
O3B .048(6) .031(5) .028(4) .005(4) .023(4) -.001(3)
Na1 .035(3) .025(2) .032(2) .001(2) .018(2) .002(2)
Na2 .037(3) .041(3) .041(3) .004(2) .022(2) .008(2)
Na3 .170(11) .151(10) .048(4) -.093(9) .044(6) -.017(5)
Na4 .58(5) .45(4) .31(3) -.43(4) .39(4) -.31(3)
OW1 .037(5) .062(7) .044(5) .004(5) .023(4) -.017(5)
OW2 .025(4) .036(5) .042(5) .001(4) .017(4) .001(4)
OW3 .055(6) .047(7) .074(7) .017(5) .047(6) .033(5)
OW4 .028(5) .036(6) .067(6) -.007(4) .009(5) .003(5)
OW5 .034(5) .070(8) .058(6) -.006(5) .028(5) -.027(6)
OW6 .059(7) .041(6) .103(9) -.020(5) .063(7) -.031(6)
OW7 .065(7) .052(7) .087(8) .023(6) .059(7) .022(6)
OW8 .048(6) .109(11) .049(6) .031(7) .034(5) .023(6)
OW9 .059(7) .049(7) .073(7) .007(5) .041(6) .003(5)

loop_
_atom_site_label
_atom_site_fract_x
_atom_site_fract_y
_atom_site_fract_z
_atom_site_U_iso_or_equiv
_atom_site_thermal_displace_type
_atom_site_calc_flag
_atom_site_refinement_flags
_atom_site_occupancy
_atom_site_disorder_group
_atom_site_type_symbol
Mn 0 0 0 .0164(4) Uani d S 1 . Mn
W1 -.25336(4) .03819(4) -.20259(3) .0201(2) Uani d . 1 . W
W2 -.15371(4) .24033(4) -.05491(3) .0201(2) Uani d . 1 . W
W3 .10143(4) .19989(4) .15551(3) .0207(2) Uani d . 1 . W
O112 -.1763(7) .0588(7) -.0554(5) .0198(15) Uani d . 1 . O
O113 .0507(7) .0222(6) .1273(4) .019(2) Uani d . 1 . O
O123 .0456(7) .1612(6) .0083(5) .0192(15) Uani d . 1 . O
O12 -.1812(8) .1930(7) -.1745(5) .026(2) Uani d . 1 . O
O13 .2665(7) .1243(7) .1877(5) .025(2) Uani d . 1 . O
O23 -.0884(7) .2306(7) .0784(5) .022(2) Uani d . 1 . O
O1A -.4176(8) .0702(7) -.2307(6) .030(2) Uani d . 1 . O
O1B -.2620(9) .0369(8) -.3099(6) .033(2) Uani d . 1 . O
O2A -.3172(8) .2688(8) -.0855(6) .030(2) Uani d . 1 . O
O2B -.0873(7) .3747(7) -.0577(5) .026(2) Uani d . 1 . O
O3A .1557(8) .3357(7) .1476(5) .026(2) Uani d . 1 . O
O3B .1088(9) .1988(8) .2629(6) .034(2) Uani d . 1 . O
Na1 .1454(5) .4346(4) .0219(3) .0303(10) Uani d . 1 . Na
Na2 .4452(5) .6093(5) .4181(3) .0390(12) Uani d . 1 . Na
Na3 .1404(13) .5265(11) .2145(6) .129(5) Uani d . 1 . Na
Na4 .393(3) .066(2) .4637(16) .37(3) Uani d . 1 . Na
OW1 .1190(9) .4258(10) .3274(7) .046(2) Uani d . 1 . O
OW2 .3502(8) .4902(8) .4940(6) .034(2) Uani d . 1 . O
OW3 .2225(11) .6808(10) .3240(8) .052(3) Uani d . 1 . O
OW4 .3662(9) .4999(9) .1009(7) .051(3) Uani d . 1 . O
OW5 .3817(10) .4445(10) .3148(8) .052(3) Uani d . 1 . O
OW6 .2318(11) .2749(10) -.0175(9) .058(3) Uani d . 1 . O
OW7 .5285(12) .7121(10) .3319(9) .059(3) Uani d . 1 . O
OW8 .0977(11) .5190(12) -.1193(7) .064(4) Uani d . 1 . O
OW9 .5220(12) .7410(10) .5482(8) .057(3) Uani d . 1 . O

loop_
_atom_type_symbol
_atom_type_description
_atom_type_scat_dispersion_real
_atom_type_scat_dispersion_imag
_atom_type_scat_source
C C .0033 .0016 'International Tables Vol C Tables 4.2.6.8 and 6.1.1.4'
H H .0000 .0000 'International Tables Vol C Tables 4.2.6.8 and 6.1.1.4'
O O .0106 .0060 'International Tables Vol C Tables 4.2.6.8 and 6.1.1.4'
Na Na .0362 .0249 'International Tables Vol C Tables 4.2.6.8 and 6.1.1.4'
Mn Mn .3368 .7283 'International Tables Vol C Tables 4.2.6.8 and 6.1.1.4'
W W -.8490 6.8722 'International Tables Vol C Tables 4.2.6.8 and 6.1.1.4'

loop_
_geom_angle_atom_site_label_1
_geom_angle_atom_site_label_2
_geom_angle_atom_site_label_3
_geom_angle_site_symmetry_1
_geom_angle_site_symmetry_3
_geom_angle
_geom_angle_publ_flag
O112 Mn O112 3 . 180.0 no
O112 Mn O113 3 3 97.7(3) no
O112 Mn O113 . 3 82.3(3) no
O112 Mn O113 3 . 82.3(3) no
O112 Mn O113 . . 97.7(3) no
O113 Mn O113 3 . 180.0 no
O112 Mn O123 3 3 82.8(3) no
O112 Mn O123 . 3 97.2(3) no
O113 Mn O123 3 3 82.6(3) no
O113 Mn O123 . 3 97.4(3) no
O112 Mn O123 3 . 97.2(3) no
O112 Mn O123 . . 82.8(3) no
O113 Mn O123 3 . 97.4(3) no
O113 Mn O123 . . 82.6(3) no
O123 Mn O123 3 . 180.0 no
O112 Mn W1 3 . 138.9(2) no
O112 Mn W1 . . 41.1(2) no
O113 Mn W1 3 . 41.2(2) no
O113 Mn W1 . . 138.8(2) no
O123 Mn W1 3 . 89.3(2) no
O123 Mn W1 . . 90.7(2) no
O112 Mn W1 3 3 41.1(2) no
O112 Mn W1 . 3 138.9(2) no
O113 Mn W1 3 3 138.8(2) no
O113 Mn W1 . 3 41.2(2) no
O123 Mn W1 3 3 90.7(2) no
O123 Mn W1 . 3 89.3(2) no
W1 Mn W1 . 3 180.0 no
O112 Mn W2 3 . 139.9(2) no
O112 Mn W2 . . 40.1(2) no
O113 Mn W2 3 . 89.5(2) no
O113 Mn W2 . . 90.5(2) no
O123 Mn W2 3 . 137.3(2) no
O123 Mn W2 . . 42.7(2) no
W1 Mn W2 . . 59.54(3) no
W1 Mn W2 3 . 120.46(3) no
O112 Mn W2 3 3 40.1(2) no
O112 Mn W2 . 3 139.9(2) no
O113 Mn W2 3 3 90.5(2) no
O113 Mn W2 . 3 89.5(2) no
O123 Mn W2 3 3 42.7(2) no
O123 Mn W2 . 3 137.3(2) no
W1 Mn W2 . 3 120.46(3) no
W1 Mn W2 3 3 59.54(3) no
W2 Mn W2 . 3 180.0 no
O112 Mn W3 3 3 89.5(2) no
O112 Mn W3 . 3 90.5(2) no
O113 Mn W3 3 3 39.7(2) no
O113 Mn W3 . 3 140.3(2) no
O123 Mn W3 3 3 42.9(2) no
O123 Mn W3 . 3 137.1(2) no
W1 Mn W3 . 3 59.31(5) no
W1 Mn W3 3 3 120.69(5) no
W2 Mn W3 . 3 118.82(5) no
W2 Mn W3 3 3 61.18(5) no
O112 Mn W3 3 . 90.5(2) no
O112 Mn W3 . . 89.5(2) no
O113 Mn W3 3 . 140.3(2) no
O113 Mn W3 . . 39.7(2) no
O123 Mn W3 3 . 137.1(2) no
O123 Mn W3 . . 42.9(2) no
W1 Mn W3 . . 120.69(5) no
W1 Mn W3 3 . 59.31(5) no
W2 Mn W3 . . 61.18(5) no
W2 Mn W3 3 . 118.82(5) no
W3 Mn W3 3 . 180.0 no
O1B W1 O1A . . 104.3(4) no
O1B W1 O13 . 3 99.0(4) no
O1A W1 O13 . 3 95.4(4) no
O1B W1 O12 . . 92.6(4) no
O1A W1 O12 . . 98.4(4) no
O13 W1 O12 3 . 159.2(3) no
O1B W1 O112 . . 160.7(4) no
O1A W1 O112 . . 92.4(3) no
O13 W1 O112 3 . 88.7(3) no
O12 W1 O112 . . 75.2(3) no
O1B W1 O113 . 3 93.7(3) no
O1A W1 O113 . 3 160.9(3) no
O13 W1 O113 3 3 74.9(3) no
O12 W1 O113 . 3 87.2(3) no
O112 W1 O113 . 3 71.2(3) no
O1B W1 W2 . . 127.6(3) no
O1A W1 W2 . . 88.0(3) no
O13 W1 W2 3 . 130.8(2) no
O12 W1 W2 . . 35.0(2) no
O112 W1 W2 . . 42.1(2) no
O113 W1 W2 3 . 86.2(2) no
O1B W1 W3 . 3 88.7(3) no
O1A W1 W3 . 3 130.2(3) no
O13 W1 W3 3 3 34.7(2) no
O12 W1 W3 . 3 129.4(3) no
O112 W1 W3 . 3 87.8(2) no
O113 W1 W3 3 3 42.3(2) no
W2 W1 W3 . 3 121.56(5) no
O1B W1 Mn . . 128.5(3) no
O1A W1 Mn . . 127.2(3) no
O13 W1 Mn 3 . 79.5(2) no
O12 W1 Mn . . 79.7(2) no
O112 W1 Mn . . 35.6(2) no
O113 W1 Mn 3 . 35.7(2) no
W2 W1 Mn . . 60.53(5) no
W3 W1 Mn 3 . 61.06(3) no
O2A W2 O2B . . 104.8(4) no
O2A W2 O12 . . 100.1(4) no
O2B W2 O12 . . 94.0(3) no
O2A W2 O23 . . 94.3(4) no
O2B W2 O23 . . 99.3(3) no
O12 W2 O23 . . 157.2(3) no
O2A W2 O112 . . 94.2(3) no
O2B W2 O112 . . 159.9(3) no
O12 W2 O112 . . 75.9(3) no
O23 W2 O112 . . 85.5(3) no
O2A W2 O123 . . 162.2(4) no
O2B W2 O123 . . 90.8(3) no
O12 W2 O123 . . 87.1(3) no
O23 W2 O123 . . 74.3(3) no
O112 W2 O123 . . 71.6(3) no
O2A W2 W1 . . 90.1(3) no
O2B W2 W1 . . 129.3(3) no
O12 W2 W1 . . 35.3(2) no
O23 W2 W1 . . 128.0(2) no
O112 W2 W1 . . 42.5(2) no
O123 W2 W1 . . 86.4(2) no
O2A W2 Mn . . 128.5(3) no
O2B W2 Mn . . 126.7(3) no
O12 W2 Mn . . 79.4(2) no
O23 W2 Mn . . 77.8(2) no
O112 W2 Mn . . 35.1(2) no
O123 W2 Mn . . 36.6(2) no
W1 W2 Mn . . 59.94(5) no
O3A W3 O3B . . 104.9(4) no
O3A W3 O13 . . 94.9(4) no
O3B W3 O13 . . 101.2(4) no
O3A W3 O23 . . 96.9(4) no
O3B W3 O23 . . 96.8(4) no
O13 W3 O23 . . 155.1(3) no
O3A W3 O113 . . 159.6(3) no
O3B W3 O113 . . 94.7(4) no
O13 W3 O113 . . 75.1(3) no
O23 W3 O113 . . 86.5(3) no
O3A W3 O123 . . 90.8(3) no
O3B W3 O123 . . 162.8(4) no
O13 W3 O123 . . 84.3(3) no
O23 W3 O123 . . 73.7(3) no
O113 W3 O123 . . 70.8(3) no
O3A W3 W1 . 3 129.6(3) no
O3B W3 W1 . 3 90.7(3) no
O13 W3 W1 . 3 34.7(2) no
O23 W3 W1 . 3 129.0(2) no
O113 W3 W1 . 3 42.5(2) no
O123 W3 W1 . 3 84.6(2) no
O3A W3 Mn . . 126.6(2) no
O3B W3 Mn . . 128.5(3) no
O13 W3 Mn . . 78.3(2) no
O23 W3 Mn . . 77.1(2) no
O113 W3 Mn . . 34.6(2) no
O123 W3 Mn . . 36.2(2) no
W1 W3 Mn 3 . 59.63(5) no
O3A W3 Na1 . . 27.9(3) no
O3B W3 Na1 . . 131.9(3) no
O13 W3 Na1 . . 94.5(3) no
O23 W3 Na1 . . 86.0(2) no
O113 W3 Na1 . . 133.4(2) no
O123 W3 Na1 . . 63.0(2) no
W1 W3 Na1 3 . 124.09(9) no
Mn W3 Na1 . . 99.07(10) no
Mn O112 W2 . . 104.8(3) no
Mn O112 W1 . . 103.3(3) no
W2 O112 W1 . . 95.4(3) no
Mn O113 W3 . . 105.7(3) no
Mn O113 W1 . 3 103.1(3) no
W3 O113 W1 . 3 95.2(3) no
Mn O123 W2 . . 100.8(3) no
Mn O123 W3 . . 100.9(3) no
W2 O123 W3 . . 94.7(3) no
W2 O12 W1 . . 109.7(4) no
W1 O13 W3 3 . 110.6(4) no
W3 O23 W2 . . 114.4(4) no
W1 O1B Na4 . 3 137.5(6) no
W2 O2B Na1 . . 128.7(4) no
W2 O2B Na1 . 3_565 127.7(4) no
Na1 O2B Na1 . 3_565 88.8(3) no
W2 O2B Na3 . 3_565 122.4(4) no
Na1 O2B Na3 . 3_565 92.6(4) no
Na1 O2B Na3 3_565 3_565 83.7(4) no
W3 O3A Na1 . . 131.7(4) no
W3 O3A Na3 . . 131.0(4) no
Na1 O3A Na3 . . 88.7(4) no
O3A Na1 OW8 . . 169.9(4) no
O3A Na1 OW4 . . 96.9(4) no
OW8 Na1 OW4 . . 93.1(4) no
O3A Na1 OW6 . . 91.5(4) no
OW8 Na1 OW6 . . 88.1(5) no
OW4 Na1 OW6 . . 84.8(4) no
O3A Na1 O2B . . 83.0(3) no
OW8 Na1 O2B . . 87.0(4) no
OW4 Na1 O2B . . 177.3(4) no
OW6 Na1 O2B . . 97.9(4) no
O3A Na1 O2B . 3_565 97.0(3) no
OW8 Na1 O2B . 3_565 84.9(4) no
OW4 Na1 O2B . 3_565 86.1(4) no
OW6 Na1 O2B . 3_565 168.2(4) no
O2B Na1 O2B . 3_565 91.2(3) no
O3A Na1 Na3 . . 48.0(3) no
OW8 Na1 Na3 . . 134.7(4) no
OW4 Na1 Na3 . . 85.0(4) no
OW6 Na1 Na3 . . 136.4(5) no
O2B Na1 Na3 . . 92.9(3) no
O2B Na1 Na3 3_565 . 49.8(3) no
O3A Na1 Na1 . 3_565 90.1(3) no
OW8 Na1 Na1 . 3_565 84.2(3) no
OW4 Na1 Na1 . 3_565 131.1(4) no
OW6 Na1 Na1 . 3_565 143.5(4) no
O2B Na1 Na1 . 3_565 46.2(2) no
O2B Na1 Na1 3_565 3_565 45.0(2) no
Na3 Na1 Na1 . 3_565 64.5(3) no
O3A Na1 Na4 . 4_565 125.3(4) no
OW8 Na1 Na4 . 4_565 61.6(4) no
OW4 Na1 Na4 . 4_565 47.6(6) no
OW6 Na1 Na4 . 4_565 52.4(5) no
O2B Na1 Na4 . 4_565 134.4(6) no
O2B Na1 Na4 3_565 4_565 115.8(5) no
Na3 Na1 Na4 . 4_565 132.7(6) no
Na1 Na1 Na4 3_565 4_565 144.0(3) no
O3A Na1 Na3 . 3_565 128.7(3) no
OW8 Na1 Na3 . 3_565 41.4(4) no
OW4 Na1 Na3 . 3_565 134.4(3) no
OW6 Na1 Na3 . 3_565 94.7(4) no
O2B Na1 Na3 . 3_565 45.7(3) no
O2B Na1 Na3 3_565 3_565 86.3(3) no
Na3 Na1 Na3 . 3_565 121.8(2) no
Na1 Na1 Na3 3_565 3_565 57.3(3) no
Na4 Na1 Na3 4_565 3_565 97.5(4) no
O3A Na1 W3 . . 20.4(2) no
OW8 Na1 W3 . . 151.1(4) no
OW4 Na1 W3 . . 110.6(3) no
OW6 Na1 W3 . . 78.2(3) no
O2B Na1 W3 . . 70.0(2) no
O2B Na1 W3 3_565 . 112.1(2) no
Na3 Na1 W3 . . 66.1(2) no
Na1 Na1 W3 3_565 . 91.7(2) no
Na4 Na1 W3 4_565 . 123.6(3) no
Na3 Na1 W3 3_565 . 113.9(2) no
OW2 Na2 OW3 3_666 . 171.0(4) no
OW2 Na2 OW9 3_666 . 87.9(4) no
OW3 Na2 OW9 . . 98.3(5) no
OW2 Na2 OW7 3_666 . 91.4(4) no
OW3 Na2 OW7 . . 94.1(4) no
OW9 Na2 OW7 . . 98.0(5) no
OW2 Na2 OW5 3_666 . 84.0(4) no
OW3 Na2 OW5 . . 88.7(4) no
OW9 Na2 OW5 . . 167.0(5) no
OW7 Na2 OW5 . . 92.4(5) no
OW2 Na2 OW2 3_666 . 89.1(3) no
OW3 Na2 OW2 . . 84.8(3) no
OW9 Na2 OW2 . . 87.5(4) no
OW7 Na2 OW2 . . 174.5(4) no
OW5 Na2 OW2 . . 82.2(4) no
OW2 Na2 Na2 3_666 3_666 45.9(2) no
OW3 Na2 Na2 . 3_666 127.6(3) no
OW9 Na2 Na2 . 3_666 86.8(3) no
OW7 Na2 Na2 . 3_666 137.0(4) no
OW5 Na2 Na2 . 3_666 80.3(4) no
OW2 Na2 Na2 . 3_666 43.2(2) no
OW2 Na2 Na3 3_666 . 130.8(4) no
OW3 Na2 Na3 . . 41.6(4) no
OW9 Na2 Na3 . . 138.9(4) no
OW7 Na2 Na3 . . 94.5(4) no
OW5 Na2 Na3 . . 47.0(4) no
OW2 Na2 Na3 . . 81.0(3) no
Na2 Na2 Na3 3_666 . 109.6(3) no
OW1 Na3 OW3 . . 86.0(4) no
OW1 Na3 OW8 . 3_565 81.8(5) no
OW3 Na3 OW8 . 3_565 122.4(8) no
OW1 Na3 O3A . . 88.5(5) no
OW3 Na3 O3A . . 155.1(7) no
OW8 Na3 O3A 3_565 . 80.7(5) no
OW1 Na3 OW5 . . 80.0(5) no
OW3 Na3 OW5 . . 84.7(5) no
OW8 Na3 OW5 3_565 . 146.0(7) no
O3A Na3 OW5 . . 70.4(5) no
OW1 Na3 O2B . 3_565 162.6(6) no
OW3 Na3 O2B . 3_565 103.1(5) no
OW8 Na3 O2B 3_565 3_565 80.8(4) no
O3A Na3 O2B . 3_565 89.0(4) no
OW5 Na3 O2B . 3_565 115.2(5) no
OW1 Na3 Na1 . . 131.2(5) no
OW3 Na3 Na1 . . 139.7(4) no
OW8 Na3 Na1 3_565 . 83.3(3) no
O3A Na3 Na1 . . 43.3(3) no
OW5 Na3 Na1 . . 87.4(5) no
O2B Na3 Na1 3_565 . 46.4(3) no
OW1 Na3 Na2 . . 80.6(3) no
OW3 Na3 Na2 . . 41.8(3) no
OW8 Na3 Na2 3_565 . 157.2(5) no
O3A Na3 Na2 . . 113.2(5) no
OW5 Na3 Na2 . . 42.9(3) no
O2B Na3 Na2 3_565 . 116.1(4) no
Na1 Na3 Na2 . . 119.3(4) no
OW1 Na3 Na1 . 3_565 120.9(5) no
OW3 Na3 Na1 . 3_565 121.1(6) no
OW8 Na3 Na1 3_565 3_565 39.1(3) no
O3A Na3 Na1 . 3_565 82.3(3) no
OW5 Na3 Na1 . 3_565 145.5(5) no
O2B Na3 Na1 3_565 3_565 41.7(2) no
Na1 Na3 Na1 . 3_565 58.2(2) no
Na2 Na3 Na1 . 3_565 154.8(3) no
OW9 Na4 O1B 3_666 3 113.9(10) no
OW9 Na4 OW4 3_666 4_566 124.7(7) no
O1B Na4 OW4 3 4_566 118.5(7) no
OW9 Na4 Na4 3_666 3_656 103.5(10) no
O1B Na4 Na4 3 3_656 97.4(9) no
OW4 Na4 Na4 4_566 3_656 86.5(13) no
OW9 Na4 OW6 3_666 4_566 74.1(8) no
O1B Na4 OW6 3 4_566 110.0(12) no
OW4 Na4 OW6 4_566 4_566 72.8(5) no
Na4 Na4 OW6 3_656 4_566 151.2(11) no
OW9 Na4 Na1 3_666 4_566 116.2(10) no
O1B Na4 Na1 3 4_566 97.3(7) no
OW4 Na4 Na1 4_566 4_566 42.3(3) no
Na4 Na4 Na1 3_656 4_566 126.8(12) no
OW6 Na4 Na1 4_566 4_566 42.6(4) no
Na2 OW2 Na2 3_666 . 90.9(3) no
Na3 OW3 Na2 . . 96.5(5) no
Na1 OW4 Na4 . 4_565 90.1(8) no
Na2 OW5 Na3 . . 90.1(4) no
Na1 OW6 Na4 . 4_565 85.0(5) no
Na1 OW8 Na3 . 3_565 99.6(5) no
Na2 OW9 Na4 . 3_666 118.5(6) no

loop_
_geom_bond_atom_site_label_1
_geom_bond_atom_site_label_2
_geom_bond_site_symmetry_2
_geom_bond_distance
_geom_bond_publ_flag
Mn O112 3 1.903(7) no
Mn O112 . 1.903(7) yes
Mn O113 3 1.905(7) no
Mn O113 . 1.905(7) yes
Mn O123 3 1.941(7) no
Mn O123 . 1.941(7) yes
Mn W1 . 3.182(3) no
Mn W1 3 3.182(3) no
Mn W2 . 3.201(2) no
Mn W2 3 3.201(2) no
Mn W3 3 3.228(2) no
Mn W3 . 3.228(2) no
W1 O1B . 1.739(8) yes
W1 O1A . 1.768(8) yes
W1 O13 3 1.929(8) yes
W1 O12 . 1.947(8) yes
W1 O112 . 2.150(7) yes
W1 O113 3 2.153(7) yes
W1 W2 . 3.169(2) no
W1 W3 3 3.172(2) no
W2 O2A . 1.739(8) yes
W2 O2B . 1.761(8) yes
W2 O12 . 1.930(8) yes
W2 O23 . 1.949(7) yes
W2 O112 . 2.134(8) yes
W2 O123 . 2.208(7) yes
W3 O3A . 1.737(8) yes
W3 O3B . 1.747(8) yes
W3 O13 . 1.931(8) yes
W3 O23 . 1.944(8) yes
W3 O113 . 2.142(7) yes
W3 O123 . 2.239(7) yes
W3 W1 3 3.172(2) no
W3 Na1 . 3.728(5) no
O113 W1 3 2.153(7) no
O13 W1 3 1.929(8) no
O1B Na4 3 2.52(2) no
O2B Na1 . 2.439(9) no
O2B Na1 3_565 2.488(9) no
O2B Na3 3_565 2.624(12) no
O3A Na1 . 2.339(9) no
O3A Na3 . 2.54(2) no
Na1 OW8 . 2.341(11) no
Na1 OW4 . 2.344(10) no
Na1 OW6 . 2.367(12) no
Na1 O2B 3_565 2.488(9) no
Na1 Na3 . 3.413(12) no
Na1 Na1 3_565 3.446(10) no
Na1 Na4 4_565 3.49(2) no
Na1 Na3 3_565 3.662(12) no
Na2 OW2 3_666 2.372(10) no
Na2 OW3 . 2.398(12) no
Na2 OW9 . 2.424(13) no
Na2 OW7 . 2.426(12) no
Na2 OW5 . 2.430(12) no
Na2 OW2 . 2.490(10) no
Na2 Na2 3_666 3.467(10) no
Na2 Na3 . 3.572(11) no
Na3 OW1 . 2.338(14) no
Na3 OW3 . 2.39(2) no
Na3 OW8 3_565 2.45(2) no
Na3 OW5 . 2.61(2) no
Na3 O2B 3_565 2.624(12) no
Na3 Na1 3_565 3.662(12) no
Na4 OW9 3_666 2.52(2) no
Na4 O1B 3 2.52(2) no
Na4 OW4 4_566 2.57(2) no
Na4 Na4 3_656 2.65(7) no
Na4 OW6 4_566 2.77(3) no
Na4 Na1 4_566 3.49(2) no
OW2 Na2 3_666 2.372(10) no
OW4 Na4 4_565 2.57(2) no
OW6 Na4 4_565 2.77(3) no
OW8 Na3 3_565 2.45(2) no
OW9 Na4 3_666 2.52(2) no
